data_1529756
loop_
_publ_author_name
'Cheetham, A.K.'
'Thomas, D.M.'

_publ_section_title
;
 An investigation of the low oxidation state chemistry of rhenium in the
 Ba O - Re - Re2 O7 phase diagram
;
_journal_name_full 'Journal of Solid State Chemistry'
_journal_page_first 61
_journal_page_last 69
_journal_volume 71
_journal_year 1987
_chemical_formula_sum 'Ba2 O5 Re'
_chemical_name_systematic 'Ba2 Re O5'
_space_group_IT_number 62
_symmetry_space_group_name_Hall '-P 2ac 2n'
_symmetry_space_group_name_H-M 'P n m a'
_cell_angle_alpha 90
_cell_angle_beta 90
_cell_angle_gamma 90
_cell_formula_units_Z 4
_cell_length_a 7.3233
_cell_length_b 5.7745
_cell_length_c 11.4124
_cell_volume 482.612
_citation_journal_id_ASTM JSSCBI
_cod_data_source_file Cheetham_JSSCBI_1987_1490.cif
_cod_data_source_block Ba2O5Re1
_cod_original_cell_volume 482.6121
_cod_original_formula_sum 'Ba2 O5 Re1'
_cod_database_code 1529756

loop_
_symmetry_equiv_pos_as_xyz
x,y,z
-x+1/2,-y,z+1/2
x+1/2,-y+1/2,-z+1/2
-x,y+1/2,-z
-x,-y,-z
x-1/2,y,-z-1/2
-x-1/2,y-1/2,z-1/2
x,-y-1/2,z

loop_
_atom_site_label
_atom_site_type_symbol
_atom_site_fract_x
_atom_site_fract_y
_atom_site_fract_z
_atom_site_occupancy
_atom_site_U_iso_or_equiv
O1 O-2 0.3272 -0.0123 0.1189 1 0.0
O3 O-2 0.2218 0.25 0.4136 1 0.0
O2 O-2 0 0 0 1 0.0
O4 O-2 0.4771 0.25 0.692 1 0.0
Ba2 Ba+2 0.3319 0.25 0.9213 1 0.0
Ba1 Ba+2 0.0252 0.25 0.2136 1 0.0
Re1 Re+6 0.3261 0.25 0.5664 1 0.0
